data_7150941
loop_
_publ_author_name
'Bentabed-Ababsa, Ghenia'
'Derdour, Aicha'
'Roisnel, Thierry'
'S\'aez, Jose A.'
'Domingo, Luis R.'
'Mongin, Florence'

_publ_section_title
;
 Polar [3 + 2] cycloaddition of ketones with electrophilically
 activated carbonyl ylides. Synthesis of spirocyclic dioxolane
 indolinones
;
_journal_issue 17
_journal_name_full 'Organic &amp; Biomolecular Chemistry'
_journal_page_first 3144
_journal_page_last 3157
_journal_paper_doi 10.1039/b804856h
_journal_volume 6
_journal_year 2008
_chemical_compound_source 'synthesis as described'
_chemical_formula_moiety 'C19 H12 Cl1 N3 O3'
_chemical_formula_sum 'C19 H12 Cl N3 O3'
_chemical_formula_weight 365.77
_chemical_name_systematic
;
?
;
_space_group_IT_number 15
_symmetry_cell_setting monoclinic
_symmetry_Int_Tables_number 15
_symmetry_space_group_name_Hall '-C 2yc'
_symmetry_space_group_name_H-M 'C 1 2/c 1'
_atom_sites_solution_hydrogens geom
_atom_sites_solution_primary direct
_atom_sites_solution_secondary difmap
_cell_angle_alpha 90
_cell_angle_beta 90.527(5)
_cell_angle_gamma 90
_cell_formula_units_Z 8
_cell_length_a 21.887(2)
_cell_length_b 6.6306(8)
_cell_length_c 23.230(2)
_cell_measurement_reflns_used 6199
_cell_measurement_temperature 100(2)
_cell_measurement_theta_max 27.36
_cell_measurement_theta_min 2.55
_cell_measurement_wavelength 0.71073
_cell_volume 3371.1(6)
_computing_cell_refinement 'Bruker SMART, 2006'
_computing_data_collection 'Bruker SMART, 2006'
_computing_data_reduction 'Bruker SAINT, 2006'
_computing_molecular_graphics 'Ortep-3 for Windows (Farrugia, 1997)'
_computing_publication_material 'WinGX publication routines (Farrugia, 1999)'
_computing_structure_refinement 'SHELXL-97 (Sheldrick, 1997)'
_computing_structure_solution 'SIR97 (Altomare et al., 1999)'
_diffrn_ambient_temperature 100(2)
_diffrn_detector 'CCD plate'
_diffrn_measured_fraction_theta_full 0.995
_diffrn_measured_fraction_theta_max 0.995
_diffrn_measurement_device_type 'APEXII, Bruker-AXS'
_diffrn_measurement_method 'CCD rotation images, thin slices'
_diffrn_radiation_monochromator graphite
_diffrn_radiation_probe x-ray
_diffrn_radiation_type MoK\a
_diffrn_radiation_wavelength 0.71073
_diffrn_reflns_av_R_equivalents 0.0601
_diffrn_reflns_av_unetI/netI 0.0481
_diffrn_reflns_limit_h_max 28
_diffrn_reflns_limit_h_min -28
_diffrn_reflns_limit_k_max 8
_diffrn_reflns_limit_k_min -8
_diffrn_reflns_limit_l_max 29
_diffrn_reflns_limit_l_min -30
_diffrn_reflns_number 15026
_diffrn_reflns_theta_full 27.44
_diffrn_reflns_theta_max 27.44
_diffrn_reflns_theta_min 3.21
_exptl_absorpt_coefficient_mu 0.252
_exptl_absorpt_correction_T_max 0.941
_exptl_absorpt_correction_T_min 0.808
_exptl_absorpt_correction_type multi-scan
_exptl_absorpt_process_details
;
[Sheldrick, G.M. (2002). SADABS Bruker AXS Inc., Madison, Wisconsin, USA]
;
_exptl_crystal_colour colourless
_exptl_crystal_density_diffrn 1.441
_exptl_crystal_density_method 'not measured'
_exptl_crystal_description prism
_exptl_crystal_F_000 1504
_exptl_crystal_size_max 0.75
_exptl_crystal_size_mid 0.45
_exptl_crystal_size_min 0.24
_refine_diff_density_max 0.494
_refine_diff_density_min -0.372
_refine_diff_density_rms 0.059
_refine_ls_extinction_method none
_refine_ls_goodness_of_fit_ref 1.035
_refine_ls_hydrogen_treatment constr
_refine_ls_matrix_type full
_refine_ls_number_parameters 235
_refine_ls_number_reflns 3840
_refine_ls_number_restraints 0
_refine_ls_restrained_S_all 1.035
_refine_ls_R_factor_all 0.0539
_refine_ls_R_factor_gt 0.0451
_refine_ls_shift/su_max 0
_refine_ls_shift/su_mean 0
_refine_ls_structure_factor_coef Fsqd
_refine_ls_weighting_details 'calc w=1/[\s^2^(Fo^2^)+(0.0467P)^2^+4.8133P] where P=(Fo^2^+2Fc^2^)/3'
_refine_ls_weighting_scheme calc
_refine_ls_wR_factor_gt 0.1118
_refine_ls_wR_factor_ref 0.1181
_reflns_number_gt 3284
_reflns_number_total 3840
_reflns_threshold_expression >2sigma(I)
_cod_data_source_file b804856h.txt
_cod_data_source_block 7a
_cod_original_sg_symbol_H-M 'C 2/c'
_cod_database_code 7150941

loop_
_symmetry_equiv_pos_as_xyz
'x, y, z'
'-x, y, -z+1/2'
'x+1/2, y+1/2, z'
'-x+1/2, y+1/2, -z+1/2'
'-x, -y, -z'
'x, -y, z-1/2'
'-x+1/2, -y+1/2, -z'
'x+1/2, -y+1/2, z-1/2'

loop_
_atom_site_label
_atom_site_type_symbol
_atom_site_fract_x
_atom_site_fract_y
_atom_site_fract_z
_atom_site_U_iso_or_equiv
_atom_site_adp_type
_atom_site_occupancy
_atom_site_calc_flag
_atom_site_refinement_flags
_atom_site_disorder_assembly
_atom_site_disorder_group
C1 C 0.35129(7) 0.0192(3) 0.53465(7) 0.0195(3) Uani 1 d . . .
H1 H 0.3268 -0.1055 0.5418 0.023 Uiso 1 calc R . .
C2 C 0.34755(7) 0.2167(3) 0.61741(7) 0.0180(3) Uani 1 d . . .
C3 C 0.29070(7) 0.2558(3) 0.57572(6) 0.0164(3) Uani 1 d . . .
C4 C 0.38549(8) 0.4145(3) 0.62538(8) 0.0271(4) Uani 1 d . . .
C5 C 0.30611(8) -0.0149(4) 0.69980(8) 0.0311(5) Uani 1 d . . .
H5 H 0.291 -0.1179 0.6751 0.037 Uiso 1 calc R . .
C6 C 0.30130(9) -0.0309(5) 0.76008(9) 0.0502(7) Uani 1 d . . .
H6 H 0.2825 -0.1461 0.7766 0.06 Uiso 1 calc R . .
C7 C 0.32387(9) 0.1207(6) 0.79542(8) 0.0602(9) Uani 1 d . . .
H7 H 0.3201 0.1071 0.8359 0.072 Uiso 1 calc R . .
C8 C 0.35168(9) 0.2912(5) 0.77349(8) 0.0491(7) Uani 1 d . . .
H8 H 0.367 0.3941 0.7982 0.059 Uiso 1 calc R . .
C9 C 0.33350(7) 0.1554(3) 0.67804(7) 0.0212(4) Uani 1 d . . .
C10 C 0.35640(8) 0.3064(4) 0.71460(8) 0.0299(5) Uani 1 d . . .
C11 C 0.39376(7) -0.0136(3) 0.48532(7) 0.0185(3) Uani 1 d . . .
C12 C 0.39444(7) -0.2010(3) 0.45860(7) 0.0211(4) Uani 1 d . . .
H12 H 0.3703 -0.3079 0.4734 0.025 Uiso 1 calc R . .
C13 C 0.43027(7) -0.2327(3) 0.41027(7) 0.0220(4) Uani 1 d . . .
H13 H 0.4313 -0.3608 0.392 0.026 Uiso 1 calc R . .
C14 C 0.46440(7) -0.0733(3) 0.38946(7) 0.0209(4) Uani 1 d . . .
C15 C 0.46671(8) 0.1126(3) 0.41699(8) 0.0249(4) Uani 1 d . . .
H15 H 0.4922 0.2174 0.403 0.03 Uiso 1 calc R . .
C16 C 0.43096(8) 0.1420(3) 0.46542(7) 0.0235(4) Uani 1 d . . .
H16 H 0.4318 0.2679 0.485 0.028 Uiso 1 calc R . .
C17 C 0.42103(11) 0.6265(4) 0.70579(15) 0.0624(9) Uani 1 d . . .
H17A H 0.4141 0.6383 0.7473 0.094 Uiso 0.5 calc PR . .
H17B H 0.4095 0.753 0.6868 0.094 Uiso 0.5 calc PR . .
H17C H 0.4644 0.5989 0.699 0.094 Uiso 0.5 calc PR . .
H17D H 0.4445 0.6885 0.6747 0.094 Uiso 0.5 calc PR . .
H17E H 0.4491 0.5738 0.7352 0.094 Uiso 0.5 calc PR . .
H17F H 0.3942 0.7279 0.723 0.094 Uiso 0.5 calc PR . .
C18 C 0.27422(7) 0.4723(3) 0.57124(7) 0.0193(3) Uani 1 d . . .
C19 C 0.23421(7) 0.1484(3) 0.59494(7) 0.0180(3) Uani 1 d . . .
N1 N 0.38402(7) 0.4613(3) 0.68243(8) 0.0332(4) Uani 1 d . . .
N2 N 0.25982(7) 0.6381(3) 0.57103(7) 0.0285(4) Uani 1 d . . .
N3 N 0.18975(7) 0.0746(3) 0.60972(6) 0.0251(3) Uani 1 d . . .
O1 O 0.31118(5) 0.18732(19) 0.52200(5) 0.0193(3) Uani 1 d . . .
O2 O 0.38289(5) 0.0780(2) 0.58568(5) 0.0243(3) Uani 1 d . . .
O3 O 0.41057(6) 0.5061(3) 0.58710(7) 0.0418(4) Uani 1 d . . .
Cl1 Cl 0.503868(18) -0.10638(8) 0.324971(17) 0.02829(14) Uani 1 d . . .

loop_
_atom_site_aniso_label
_atom_site_aniso_U_11
_atom_site_aniso_U_22
_atom_site_aniso_U_33
_atom_site_aniso_U_23
_atom_site_aniso_U_13
_atom_site_aniso_U_12
C1 0.0211(8) 0.0174(9) 0.0201(8) -0.0014(6) 0.0023(6) 0.0006(6)
C2 0.0154(7) 0.0205(9) 0.0182(7) -0.0018(7) 0.0009(6) -0.0004(6)
C3 0.0168(7) 0.0178(9) 0.0147(7) -0.0023(6) 0.0019(6) -0.0011(6)
C4 0.0188(8) 0.0247(10) 0.0378(10) -0.0015(8) -0.0059(7) -0.0015(7)
C5 0.0194(8) 0.0486(14) 0.0252(9) 0.0117(9) -0.0012(7) -0.0013(8)
C6 0.0207(9) 0.100(2) 0.0300(10) 0.0308(13) 0.0017(8) -0.0017(11)
C7 0.0204(9) 0.145(3) 0.0150(9) 0.0044(13) 0.0001(7) 0.0059(13)
C8 0.0200(9) 0.105(2) 0.0219(9) -0.0255(12) -0.0019(7) 0.0115(11)
C9 0.0159(7) 0.0337(11) 0.0141(7) -0.0016(7) 0.0010(6) 0.0023(7)
C10 0.0146(7) 0.0507(14) 0.0244(9) -0.0152(9) -0.0019(6) 0.0082(8)
C11 0.0166(7) 0.0226(9) 0.0164(7) -0.0011(7) 0.0008(6) 0.0009(6)
C12 0.0209(8) 0.0213(10) 0.0210(8) -0.0012(7) 0.0003(6) -0.0015(7)
C13 0.0218(8) 0.0226(10) 0.0217(8) -0.0062(7) -0.0013(6) 0.0018(7)
C14 0.0150(7) 0.0326(11) 0.0151(7) -0.0039(7) 0.0020(6) 0.0035(7)
C15 0.0238(8) 0.0258(10) 0.0252(8) -0.0005(7) 0.0055(7) -0.0029(7)
C16 0.0245(8) 0.0219(10) 0.0241(8) -0.0044(7) 0.0042(7) -0.0012(7)
C17 0.0324(12) 0.0535(17) 0.101(2) -0.0482(16) -0.0205(13) -0.0006(11)
C18 0.0184(7) 0.0197(10) 0.0197(8) 0.0005(7) 0.0018(6) -0.0031(6)
C19 0.0194(8) 0.0172(9) 0.0172(7) -0.0008(6) -0.0011(6) 0.0005(6)
N1 0.0221(7) 0.0303(10) 0.0472(10) -0.0199(8) -0.0084(7) 0.0015(7)
N2 0.0261(8) 0.0204(9) 0.0389(9) 0.0019(7) 0.0028(6) -0.0023(6)
N3 0.0218(7) 0.0269(9) 0.0266(7) 0.0040(6) -0.0005(6) -0.0033(6)
O1 0.0187(5) 0.0242(7) 0.0151(5) -0.0039(5) 0.0016(4) 0.0036(5)
O2 0.0241(6) 0.0340(8) 0.0147(5) -0.0048(5) 0.0000(4) 0.0106(5)
O3 0.0318(7) 0.0377(10) 0.0558(9) 0.0145(8) -0.0060(7) -0.0157(7)
Cl1 0.0220(2) 0.0443(3) 0.0186(2) -0.00859(18) 0.00543(15) 0.00050(18)

loop_
_atom_type_symbol
_atom_type_description
_atom_type_scat_dispersion_real
_atom_type_scat_dispersion_imag
_atom_type_scat_source
C C 0.0033 0.0016 'International Tables Vol C Tables 4.2.6.8 and 6.1.1.4'
H H 0 0 'International Tables Vol C Tables 4.2.6.8 and 6.1.1.4'
N N 0.0061 0.0033 'International Tables Vol C Tables 4.2.6.8 and 6.1.1.4'
O O 0.0106 0.006 'International Tables Vol C Tables 4.2.6.8 and 6.1.1.4'
Cl Cl 0.1484 0.1585 'International Tables Vol C Tables 4.2.6.8 and 6.1.1.4'

loop_
_geom_angle_atom_site_label_1
_geom_angle_atom_site_label_2
_geom_angle_atom_site_label_3
_geom_angle
_geom_angle_site_symmetry_1
_geom_angle_site_symmetry_3
_geom_angle_publ_flag
O2 C1 O1 104.32(13) . . ?
O2 C1 C11 112.16(13) . . ?
O1 C1 C11 109.63(13) . . ?
O2 C1 H1 110.2 . . ?
O1 C1 H1 110.2 . . ?
C11 C1 H1 110.2 . . ?
O2 C2 C9 115.55(15) . . ?
O2 C2 C4 108.36(13) . . ?
C9 C2 C4 103.26(14) . . ?
O2 C2 C3 102.55(12) . . ?
C9 C2 C3 116.71(13) . . ?
C4 C2 C3 110.32(14) . . ?
O1 C3 C18 109.25(13) . . ?
O1 C3 C19 112.47(13) . . ?
C18 C3 C19 106.25(13) . . ?
O1 C3 C2 103.52(12) . . ?
C18 C3 C2 112.87(13) . . ?
C19 C3 C2 112.59(13) . . ?
O3 C4 N1 127.92(19) . . ?
O3 C4 C2 125.27(18) . . ?
N1 C4 C2 106.82(16) . . ?
C9 C5 C6 117.6(2) . . ?
C9 C5 H5 121.2 . . ?
C6 C5 H5 121.2 . . ?
C7 C6 C5 120.3(2) . . ?
C7 C6 H6 119.9 . . ?
C5 C6 H6 119.9 . . ?
C8 C7 C6 122.02(19) . . ?
C8 C7 H7 119 . . ?
C6 C7 H7 119 . . ?
C10 C8 C7 117.6(2) . . ?
C10 C8 H8 121.2 . . ?
C7 C8 H8 121.2 . . ?
C5 C9 C10 121.17(17) . . ?
C5 C9 C2 131.34(17) . . ?
C10 C9 C2 107.44(16) . . ?
C8 C10 C9 121.3(2) . . ?
C8 C10 N1 128.1(2) . . ?
C9 C10 N1 110.60(16) . . ?
C12 C11 C16 120.30(15) . . ?
C12 C11 C1 118.75(15) . . ?
C16 C11 C1 120.93(16) . . ?
C11 C12 C13 120.29(16) . . ?
C11 C12 H12 119.9 . . ?
C13 C12 H12 119.9 . . ?
C14 C13 C12 118.45(17) . . ?
C14 C13 H13 120.8 . . ?
C12 C13 H13 120.8 . . ?
C13 C14 C15 122.29(15) . . ?
C13 C14 Cl1 118.41(14) . . ?
C15 C14 Cl1 119.27(14) . . ?
C14 C15 C16 118.60(17) . . ?
C14 C15 H15 120.7 . . ?
C16 C15 H15 120.7 . . ?
C15 C16 C11 119.92(17) . . ?
C15 C16 H16 120 . . ?
C11 C16 H16 120 . . ?
N1 C17 H17A 109.5 . . ?
N1 C17 H17B 109.5 . . ?
H17A C17 H17B 109.5 . . ?
N1 C17 H17C 109.5 . . ?
H17A C17 H17C 109.5 . . ?
H17B C17 H17C 109.5 . . ?
N1 C17 H17D 109.5 . . ?
H17A C17 H17D 141.1 . . ?
H17B C17 H17D 56.3 . . ?
H17C C17 H17D 56.3 . . ?
N1 C17 H17E 109.5 . . ?
H17A C17 H17E 56.3 . . ?
H17B C17 H17E 141.1 . . ?
H17C C17 H17E 56.3 . . ?
H17D C17 H17E 109.5 . . ?
N1 C17 H17F 109.5 . . ?
H17A C17 H17F 56.3 . . ?
H17B C17 H17F 56.3 . . ?
H17C C17 H17F 141.1 . . ?
H17D C17 H17F 109.5 . . ?
H17E C17 H17F 109.5 . . ?
N2 C18 C3 175.76(18) . . ?
N3 C19 C3 176.93(18) . . ?
C4 N1 C10 111.35(16) . . ?
C4 N1 C17 120.9(2) . . ?
C10 N1 C17 126.0(2) . . ?
C3 O1 C1 105.45(12) . . ?
C2 O2 C1 110.43(12) . . ?

loop_
_geom_bond_atom_site_label_1
_geom_bond_atom_site_label_2
_geom_bond_distance
_geom_bond_site_symmetry_2
_geom_bond_publ_flag
C1 O2 1.4216(19) . ?
C1 O1 1.448(2) . ?
C1 C11 1.498(2) . ?
C1 H1 1 . ?
C2 O2 1.413(2) . ?
C2 C9 1.501(2) . ?
C2 C4 1.563(3) . ?
C2 C3 1.591(2) . ?
C3 O1 1.4051(18) . ?
C3 C18 1.484(3) . ?
C3 C19 1.498(2) . ?
C4 O3 1.212(2) . ?
C4 N1 1.362(3) . ?
C5 C9 1.376(3) . ?
C5 C6 1.409(3) . ?
C5 H5 0.95 . ?
C6 C7 1.386(4) . ?
C6 H6 0.95 . ?
C7 C8 1.383(4) . ?
C7 H7 0.95 . ?
C8 C10 1.377(3) . ?
C8 H8 0.95 . ?
C9 C10 1.402(3) . ?
C10 N1 1.410(3) . ?
C11 C12 1.389(3) . ?
C11 C16 1.396(2) . ?
C12 C13 1.392(2) . ?
C12 H12 0.95 . ?
C13 C14 1.384(3) . ?
C13 H13 0.95 . ?
C14 C15 1.390(3) . ?
C14 Cl1 1.7499(16) . ?
C15 C16 1.390(2) . ?
C15 H15 0.95 . ?
C16 H16 0.95 . ?
C17 N1 1.464(3) . ?
C17 H17A 0.98 . ?
C17 H17B 0.98 . ?
C17 H17C 0.98 . ?
C17 H17D 0.98 . ?
C17 H17E 0.98 . ?
C17 H17F 0.98 . ?
C18 N2 1.144(2) . ?
C19 N3 1.145(2) . ?

loop_
_geom_torsion_atom_site_label_1
_geom_torsion_atom_site_label_2
_geom_torsion_atom_site_label_3
_geom_torsion_atom_site_label_4
_geom_torsion
_geom_torsion_site_symmetry_1
_geom_torsion_site_symmetry_2
_geom_torsion_site_symmetry_3
_geom_torsion_site_symmetry_4
_geom_torsion_publ_flag
O2 C2 C3 O1 -17.58(16) . . . . ?
C9 C2 C3 O1 -144.93(15) . . . . ?
C4 C2 C3 O1 97.67(15) . . . . ?
O2 C2 C3 C18 -135.57(14) . . . . ?
C9 C2 C3 C18 97.08(18) . . . . ?
C4 C2 C3 C18 -20.32(18) . . . . ?
O2 C2 C3 C19 104.14(15) . . . . ?
C9 C2 C3 C19 -23.2(2) . . . . ?
C4 C2 C3 C19 -140.61(14) . . . . ?
O2 C2 C4 O3 50.6(2) . . . . ?
C9 C2 C4 O3 173.61(18) . . . . ?
C3 C2 C4 O3 -61.0(2) . . . . ?
O2 C2 C4 N1 -129.89(15) . . . . ?
C9 C2 C4 N1 -6.86(18) . . . . ?
C3 C2 C4 N1 118.57(15) . . . . ?
C9 C5 C6 C7 -0.2(3) . . . . ?
C5 C6 C7 C8 -0.1(4) . . . . ?
C6 C7 C8 C10 0.0(3) . . . . ?
C6 C5 C9 C10 0.7(3) . . . . ?
C6 C5 C9 C2 177.85(18) . . . . ?
O2 C2 C9 C5 -55.4(2) . . . . ?
C4 C2 C9 C5 -173.55(18) . . . . ?
C3 C2 C9 C5 65.3(3) . . . . ?
O2 C2 C9 C10 122.04(16) . . . . ?
C4 C2 C9 C10 3.91(18) . . . . ?
C3 C2 C9 C10 -117.28(16) . . . . ?
C7 C8 C10 C9 0.4(3) . . . . ?
C7 C8 C10 N1 -178.13(19) . . . . ?
C5 C9 C10 C8 -0.8(3) . . . . ?
C2 C9 C10 C8 -178.58(17) . . . . ?
C5 C9 C10 N1 177.99(16) . . . . ?
C2 C9 C10 N1 0.22(19) . . . . ?
O2 C1 C11 C12 121.95(16) . . . . ?
O1 C1 C11 C12 -122.66(16) . . . . ?
O2 C1 C11 C16 -59.6(2) . . . . ?
O1 C1 C11 C16 55.7(2) . . . . ?
C16 C11 C12 C13 -2.7(2) . . . . ?
C1 C11 C12 C13 175.69(15) . . . . ?
C11 C12 C13 C14 -0.6(2) . . . . ?
C12 C13 C14 C15 3.7(3) . . . . ?
C12 C13 C14 Cl1 -174.20(12) . . . . ?
C13 C14 C15 C16 -3.4(3) . . . . ?
Cl1 C14 C15 C16 174.51(13) . . . . ?
C14 C15 C16 C11 -0.1(3) . . . . ?
C12 C11 C16 C15 3.1(3) . . . . ?
C1 C11 C16 C15 -175.33(16) . . . . ?
O1 C3 C18 N2 168(2) . . . . ?
C19 C3 C18 N2 46(3) . . . . ?
C2 C3 C18 N2 -78(2) . . . . ?
O1 C3 C19 N3 -121(3) . . . . ?
C18 C3 C19 N3 -2(3) . . . . ?
C2 C3 C19 N3 122(3) . . . . ?
O3 C4 N1 C10 -173.08(19) . . . . ?
C2 C4 N1 C10 7.41(19) . . . . ?
O3 C4 N1 C17 -7.5(3) . . . . ?
C2 C4 N1 C17 172.99(18) . . . . ?
C8 C10 N1 C4 173.62(19) . . . . ?
C9 C10 N1 C4 -5.1(2) . . . . ?
C8 C10 N1 C17 8.9(3) . . . . ?
C9 C10 N1 C17 -169.78(18) . . . . ?
C18 C3 O1 C1 154.06(13) . . . . ?
C19 C3 O1 C1 -88.22(15) . . . . ?
C2 C3 O1 C1 33.57(15) . . . . ?
O2 C1 O1 C3 -37.76(15) . . . . ?
C11 C1 O1 C3 -158.04(13) . . . . ?
C9 C2 O2 C1 122.59(15) . . . . ?
C4 C2 O2 C1 -122.15(15) . . . . ?
C3 C2 O2 C1 -5.50(17) . . . . ?
O1 C1 O2 C2 26.11(17) . . . . ?
C11 C1 O2 C2 144.68(15) . . . . ?
